data_7052617
loop_
_publ_author_name
'Gong, Yunnan'
'Liu, Chongbo'
'Wen, Huiliang'
'Yan, Liushui'
'Xiong, Zhiqiang'
'Ding, Liang'

_publ_section_title
;
 Structural diversity and properties of M(ii) phenyl substituted
 pyrazole carboxylate complexes with 0D-, 1D-, 2D- and 3D frameworks
;
_journal_issue 4
_journal_name_full 'New Journal of Chemistry'
_journal_page_first 865
_journal_paper_doi 10.1039/c0nj00904k
_journal_volume 35
_journal_year 2011
_chemical_formula_sum 'C20 H14 N4 O4 Zn'
_chemical_formula_weight 439.72
_chemical_name_systematic
;
?
;
_space_group_IT_number 14
_symmetry_cell_setting monoclinic
_symmetry_space_group_name_Hall '-P 2ybc'
_symmetry_space_group_name_H-M 'P 1 21/c 1'
_atom_sites_solution_hydrogens geom
_atom_sites_solution_primary direct
_atom_sites_solution_secondary difmap
_audit_creation_method SHELXL-97
_cell_angle_alpha 90.00
_cell_angle_beta 90.338(3)
_cell_angle_gamma 90.00
_cell_formula_units_Z 4
_cell_length_a 7.0960(12)
_cell_length_b 12.071(2)
_cell_length_c 22.767(4)
_cell_measurement_reflns_used 1042
_cell_measurement_temperature 295(2)
_cell_measurement_theta_max 19.27
_cell_measurement_theta_min 3.17
_cell_volume 1950.1(6)
_computing_cell_refinement 'Bruker SMART'
_computing_data_collection 'Bruker SMART'
_computing_data_reduction 'Bruker SAINT'
_computing_molecular_graphics 'Bruker SHELXTL'
_computing_publication_material 'Bruker SHELXTL'
_computing_structure_refinement 'SHELXL-97 (Sheldrick, 1997)'
_computing_structure_solution 'SHELXS-97 (Sheldrick, 1990)'
_diffrn_ambient_temperature 295(2)
_diffrn_measured_fraction_theta_full 0.996
_diffrn_measured_fraction_theta_max 0.996
_diffrn_measurement_device_type 'CCD area detector'
_diffrn_measurement_method 'phi and omega scans'
_diffrn_radiation_monochromator graphite
_diffrn_radiation_source 'fine-focus sealed tube'
_diffrn_radiation_type MoK\a
_diffrn_radiation_wavelength 0.71073
_diffrn_reflns_av_R_equivalents 0.0816
_diffrn_reflns_av_sigmaI/netI 0.1016
_diffrn_reflns_limit_h_max 8
_diffrn_reflns_limit_h_min -8
_diffrn_reflns_limit_k_max 10
_diffrn_reflns_limit_k_min -14
_diffrn_reflns_limit_l_max 24
_diffrn_reflns_limit_l_min -27
_diffrn_reflns_number 10603
_diffrn_reflns_theta_full 25.49
_diffrn_reflns_theta_max 25.49
_diffrn_reflns_theta_min 2.46
_diffrn_standards_number 0
_exptl_absorpt_coefficient_mu 1.294
_exptl_absorpt_correction_T_max 0.9622
_exptl_absorpt_correction_T_min 0.7551
_exptl_absorpt_correction_type multi-scan
_exptl_absorpt_process_details sadabs
_exptl_crystal_colour colourless
_exptl_crystal_density_diffrn 1.498
_exptl_crystal_density_method 'not measured'
_exptl_crystal_description block
_exptl_crystal_F_000 896
_exptl_crystal_size_max 0.23
_exptl_crystal_size_mid 0.04
_exptl_crystal_size_min 0.03
_refine_diff_density_max 1.043
_refine_diff_density_min -0.687
_refine_diff_density_rms 0.093
_refine_ls_extinction_method none
_refine_ls_goodness_of_fit_ref 1.036
_refine_ls_hydrogen_treatment constr
_refine_ls_matrix_type full
_refine_ls_number_parameters 262
_refine_ls_number_reflns 3626
_refine_ls_number_restraints 0
_refine_ls_restrained_S_all 1.036
_refine_ls_R_factor_all 0.1243
_refine_ls_R_factor_gt 0.0666
_refine_ls_shift/su_max 0.000
_refine_ls_shift/su_mean 0.000
_refine_ls_structure_factor_coef Fsqd
_refine_ls_weighting_details 'calc w=1/[\s^2^(Fo^2^)+(0.0365P)^2^+5.7258P] where P=(Fo^2^+2Fc^2^)/3'
_refine_ls_weighting_scheme calc
_refine_ls_wR_factor_gt 0.1206
_refine_ls_wR_factor_ref 0.1415
_reflns_number_gt 2229
_reflns_number_total 3626
_reflns_threshold_expression >2sigma(I)
_cod_data_source_file c0nj00904k.txt
_cod_data_source_block 3
_cod_depositor_comments
;
The following automatic conversions were performed:
'_symmetry_cell_setting' value 'Monoclinic' changed to 'monoclinic'
according to '/home/saulius/struct/CIF-dictionaries/cif_core.dic'
dictionary named 'cif_core.dic' version 2.4.1 from 2010-06-29.

Automatic conversion script
Id: cif_fix_enum 1555 2011-01-17 13:19:09Z saulius 
;
_cod_original_sg_symbol_H-M P2(1)/c
_cod_database_code 7052617

loop_
_symmetry_equiv_pos_as_xyz
'x, y, z'
'-x, y+1/2, -z+1/2'
'-x, -y, -z'
'x, -y-1/2, z-1/2'

loop_
_atom_site_label
_atom_site_type_symbol
_atom_site_fract_x
_atom_site_fract_y
_atom_site_fract_z
_atom_site_U_iso_or_equiv
_atom_site_adp_type
_atom_site_occupancy
_atom_site_symmetry_multiplicity
_atom_site_calc_flag
_atom_site_refinement_flags
_atom_site_disorder_assembly
_atom_site_disorder_group
Zn1 Zn 0.23648(9) 0.47885(6) 0.48398(3) 0.0318(2) Uani 1 1 d . . .
O1 O -0.0391(5) 0.4025(3) 0.49346(19) 0.0393(11) Uani 1 1 d . . .
O2 O -0.2031(6) 0.2466(4) 0.4846(2) 0.0586(14) Uani 1 1 d . . .
O3 O 0.5887(5) 0.4889(4) 0.45113(17) 0.0405(11) Uani 1 1 d . . .
O4 O 0.7526(6) 0.5699(5) 0.3805(2) 0.0627(15) Uani 1 1 d . . .
N1 N 0.2801(6) 0.3070(4) 0.4707(2) 0.0316(12) Uani 1 1 d . . .
N2 N 0.4203(6) 0.2409(4) 0.4527(2) 0.0374(13) Uani 1 1 d . . .
H2 H 0.5358 0.2616 0.4499 0.045 Uiso 1 1 calc R . .
N3 N 0.2627(6) 0.5420(4) 0.3987(2) 0.0321(12) Uani 1 1 d . . .
N4 N 0.1245(7) 0.5840(4) 0.3641(2) 0.0365(13) Uani 1 1 d . . .
H4 H 0.0064 0.5820 0.3723 0.044 Uiso 1 1 calc R . .
C1 C -0.0560(8) 0.2984(5) 0.4837(3) 0.0348(15) Uani 1 1 d . . .
C2 C 0.1263(8) 0.2439(5) 0.4689(3) 0.0337(15) Uani 1 1 d . . .
C3 C 0.1680(8) 0.1367(5) 0.4509(3) 0.0430(17) Uani 1 1 d . . .
H3 H 0.0851 0.0774 0.4473 0.052 Uiso 1 1 calc R . .
C4 C 0.3585(8) 0.1373(5) 0.4396(3) 0.0397(16) Uani 1 1 d . . .
C5 C 0.4821(9) 0.0489(5) 0.4169(3) 0.0436(17) Uani 1 1 d . . .
C6 C 0.4345(11) -0.0595(6) 0.4263(3) 0.060(2) Uani 1 1 d . . .
H6 H 0.3277 -0.0766 0.4480 0.072 Uiso 1 1 calc R . .
C7 C 0.5450(14) -0.1439(7) 0.4037(4) 0.078(3) Uani 1 1 d . . .
H7 H 0.5120 -0.2174 0.4104 0.093 Uiso 1 1 calc R . .
C8 C 0.7030(15) -0.1197(9) 0.3716(4) 0.091(3) Uani 1 1 d . . .
H8 H 0.7777 -0.1764 0.3568 0.110 Uiso 1 1 calc R . .
C9 C 0.7492(12) -0.0118(8) 0.3617(4) 0.086(3) Uani 1 1 d . . .
H9 H 0.8554 0.0050 0.3396 0.103 Uiso 1 1 calc R . .
C10 C 0.6395(10) 0.0731(7) 0.3841(3) 0.063(2) Uani 1 1 d . . .
H10 H 0.6721 0.1465 0.3769 0.075 Uiso 1 1 calc R . .
C11 C 0.6035(7) 0.5378(5) 0.4013(3) 0.0364(16) Uani 1 1 d . . .
C12 C 0.4227(7) 0.5618(5) 0.3719(3) 0.0319(14) Uani 1 1 d . . .
C13 C 0.3901(8) 0.6158(6) 0.3185(3) 0.0498(19) Uani 1 1 d . . .
H13 H 0.4797 0.6378 0.2912 0.060 Uiso 1 1 calc R . .
C14 C 0.1979(8) 0.6297(6) 0.3147(3) 0.0409(17) Uani 1 1 d . . .
C15 C 0.0818(9) 0.6858(6) 0.2696(3) 0.0492(19) Uani 1 1 d . . .
C16 C -0.0936(10) 0.6496(8) 0.2546(3) 0.072(3) Uani 1 1 d . . .
H16 H -0.1448 0.5886 0.2737 0.087 Uiso 1 1 calc R . .
C17 C -0.1973(11) 0.7034(9) 0.2107(3) 0.081(3) Uani 1 1 d . . .
H17 H -0.3170 0.6783 0.2005 0.097 Uiso 1 1 calc R . .
C18 C -0.1216(14) 0.7929(9) 0.1830(4) 0.090(3) Uani 1 1 d . . .
H18 H -0.1924 0.8316 0.1553 0.108 Uiso 1 1 calc R . .
C19 C 0.0542(15) 0.8252(8) 0.1955(4) 0.093(3) Uani 1 1 d . . .
H19 H 0.1077 0.8829 0.1743 0.112 Uiso 1 1 calc R . .
C20 C 0.1582(12) 0.7744(7) 0.2396(4) 0.080(3) Uani 1 1 d . . .
H20 H 0.2784 0.7997 0.2489 0.096 Uiso 1 1 calc R . .

loop_
_atom_site_aniso_label
_atom_site_aniso_U_11
_atom_site_aniso_U_22
_atom_site_aniso_U_33
_atom_site_aniso_U_23
_atom_site_aniso_U_13
_atom_site_aniso_U_12
Zn1 0.0236(3) 0.0307(4) 0.0412(4) -0.0012(4) 0.0008(3) -0.0010(3)
O1 0.035(2) 0.025(3) 0.058(3) -0.004(2) -0.002(2) -0.0006(19)
O2 0.025(2) 0.047(3) 0.103(4) -0.005(3) 0.006(3) -0.011(2)
O3 0.044(2) 0.050(3) 0.028(3) 0.008(2) -0.0065(19) -0.013(2)
O4 0.025(2) 0.104(4) 0.060(3) 0.023(3) 0.006(2) -0.004(2)
N1 0.022(2) 0.032(3) 0.041(3) -0.006(2) -0.004(2) 0.001(2)
N2 0.027(3) 0.026(3) 0.059(4) -0.001(3) 0.001(3) -0.001(2)
N3 0.021(2) 0.038(3) 0.037(3) 0.001(3) -0.009(2) 0.001(2)
N4 0.028(3) 0.047(3) 0.035(3) 0.004(3) -0.001(2) 0.001(2)
C1 0.030(3) 0.041(4) 0.034(4) 0.002(3) -0.006(3) -0.007(3)
C2 0.029(3) 0.029(4) 0.043(4) 0.000(3) -0.002(3) -0.008(3)
C3 0.036(3) 0.026(4) 0.067(5) -0.004(3) -0.003(3) -0.008(3)
C4 0.036(3) 0.032(4) 0.051(5) -0.002(3) -0.008(3) -0.005(3)
C5 0.049(4) 0.025(4) 0.056(5) -0.012(3) 0.000(3) 0.005(3)
C6 0.079(5) 0.036(4) 0.064(6) -0.004(4) 0.002(4) 0.003(4)
C7 0.106(7) 0.039(5) 0.088(7) -0.016(5) -0.002(6) 0.026(5)
C8 0.106(8) 0.076(8) 0.092(8) -0.023(6) 0.015(6) 0.042(6)
C9 0.075(6) 0.074(7) 0.108(8) -0.026(6) 0.032(5) 0.012(5)
C10 0.058(5) 0.055(5) 0.075(6) -0.013(4) 0.017(4) 0.001(4)
C11 0.023(3) 0.048(4) 0.037(4) -0.006(3) -0.008(3) 0.003(3)
C12 0.027(3) 0.039(4) 0.029(4) -0.004(3) 0.002(3) -0.001(3)
C13 0.029(3) 0.081(6) 0.040(4) 0.016(4) 0.005(3) 0.001(3)
C14 0.032(3) 0.059(5) 0.032(4) 0.006(3) 0.002(3) -0.003(3)
C15 0.040(4) 0.069(5) 0.039(5) 0.017(4) -0.007(3) 0.007(4)
C16 0.044(4) 0.130(8) 0.042(5) 0.032(5) 0.003(4) 0.009(5)
C17 0.048(5) 0.146(9) 0.047(5) 0.038(6) -0.007(4) 0.009(5)
C18 0.088(7) 0.120(9) 0.061(7) 0.021(6) -0.017(6) 0.032(7)
C19 0.116(8) 0.080(7) 0.083(8) 0.038(6) -0.029(6) 0.001(6)
C20 0.070(6) 0.071(6) 0.099(8) 0.037(6) -0.026(5) -0.005(5)

loop_
_atom_type_symbol
_atom_type_description
_atom_type_scat_dispersion_real
_atom_type_scat_dispersion_imag
_atom_type_scat_source
C C 0.0033 0.0016 'International Tables Vol C Tables 4.2.6.8 and 6.1.1.4'
H H 0.0000 0.0000 'International Tables Vol C Tables 4.2.6.8 and 6.1.1.4'
N N 0.0061 0.0033 'International Tables Vol C Tables 4.2.6.8 and 6.1.1.4'
O O 0.0106 0.0060 'International Tables Vol C Tables 4.2.6.8 and 6.1.1.4'
Zn Zn 0.2839 1.4301 'International Tables Vol C Tables 4.2.6.8 and 6.1.1.4'

loop_
_geom_angle_atom_site_label_1
_geom_angle_atom_site_label_2
_geom_angle_atom_site_label_3
_geom_angle
_geom_angle_site_symmetry_1
_geom_angle_site_symmetry_3
_geom_angle_publ_flag
O3 Zn1 O1 95.84(17) 3_666 3_566 ?
O3 Zn1 N3 124.47(17) 3_666 . ?
O1 Zn1 N3 92.41(17) 3_566 . ?
O3 Zn1 N1 102.07(18) 3_666 . ?
O1 Zn1 N1 144.32(17) 3_566 . ?
N3 Zn1 N1 102.15(19) . . ?
O3 Zn1 O1 125.07(16) 3_666 . ?
O1 Zn1 O1 70.03(19) 3_566 . ?
N3 Zn1 O1 109.35(17) . . ?
N1 Zn1 O1 74.42(16) . . ?
C1 O1 Zn1 131.2(4) . 3_566 ?
C1 O1 Zn1 118.8(4) . . ?
Zn1 O1 Zn1 109.97(19) 3_566 . ?
C11 O3 Zn1 121.3(4) . 3_666 ?
C2 N1 N2 105.1(5) . . ?
C2 N1 Zn1 116.3(4) . . ?
N2 N1 Zn1 137.3(4) . . ?
N1 N2 C4 112.1(5) . . ?
N1 N2 H2 124.0 . . ?
C4 N2 H2 124.0 . . ?
C12 N3 N4 106.7(5) . . ?
C12 N3 Zn1 125.3(4) . . ?
N4 N3 Zn1 127.4(3) . . ?
N3 N4 C14 110.7(5) . . ?
N3 N4 H4 124.6 . . ?
C14 N4 H4 124.6 . . ?
O2 C1 O1 125.5(6) . . ?
O2 C1 C2 121.5(6) . . ?
O1 C1 C2 113.0(5) . . ?
N1 C2 C3 111.4(5) . . ?
N1 C2 C1 116.9(5) . . ?
C3 C2 C1 131.6(5) . . ?
C4 C3 C2 105.2(5) . . ?
C4 C3 H3 127.4 . . ?
C2 C3 H3 127.4 . . ?
N2 C4 C3 106.2(5) . . ?
N2 C4 C5 123.4(5) . . ?
C3 C4 C5 130.4(6) . . ?
C6 C5 C10 119.3(6) . . ?
C6 C5 C4 119.2(6) . . ?
C10 C5 C4 121.5(6) . . ?
C5 C6 C7 120.2(8) . . ?
C5 C6 H6 119.9 . . ?
C7 C6 H6 119.9 . . ?
C8 C7 C6 120.4(8) . . ?
C8 C7 H7 119.8 . . ?
C6 C7 H7 119.8 . . ?
C9 C8 C7 119.4(8) . . ?
C9 C8 H8 120.3 . . ?
C7 C8 H8 120.3 . . ?
C8 C9 C10 120.6(8) . . ?
C8 C9 H9 119.7 . . ?
C10 C9 H9 119.7 . . ?
C5 C10 C9 120.1(8) . . ?
C5 C10 H10 119.9 . . ?
C9 C10 H10 119.9 . . ?
O4 C11 O3 124.3(5) . . ?
O4 C11 C12 120.9(6) . . ?
O3 C11 C12 114.6(5) . . ?
N3 C12 C13 110.5(5) . . ?
N3 C12 C11 120.4(5) . . ?
C13 C12 C11 128.8(5) . . ?
C14 C13 C12 105.7(5) . . ?
C14 C13 H13 127.1 . . ?
C12 C13 H13 127.1 . . ?
N4 C14 C13 106.4(6) . . ?
N4 C14 C15 123.1(5) . . ?
C13 C14 C15 130.4(6) . . ?
C16 C15 C20 119.0(7) . . ?
C16 C15 C14 122.2(7) . . ?
C20 C15 C14 118.7(6) . . ?
C15 C16 C17 120.5(8) . . ?
C15 C16 H16 119.8 . . ?
C17 C16 H16 119.8 . . ?
C18 C17 C16 119.5(8) . . ?
C18 C17 H17 120.3 . . ?
C16 C17 H17 120.3 . . ?
C19 C18 C17 120.1(9) . . ?
C19 C18 H18 119.9 . . ?
C17 C18 H18 119.9 . . ?
C18 C19 C20 121.2(9) . . ?
C18 C19 H19 119.4 . . ?
C20 C19 H19 119.4 . . ?
C15 C20 C19 119.5(8) . . ?
C15 C20 H20 120.3 . . ?
C19 C20 H20 120.3 . . ?

loop_
_geom_bond_atom_site_label_1
_geom_bond_atom_site_label_2
_geom_bond_distance
_geom_bond_site_symmetry_2
_geom_bond_publ_flag
Zn1 O3 1.962(4) 3_666 ?
Zn1 O1 2.070(4) 3_566 ?
Zn1 N3 2.095(5) . ?
Zn1 N1 2.120(5) . ?
Zn1 O1 2.174(4) . ?
O1 C1 1.281(7) . ?
O1 Zn1 2.070(4) 3_566 ?
O2 C1 1.217(6) . ?
O3 C11 1.283(7) . ?
O3 Zn1 1.962(4) 3_666 ?
O4 C11 1.225(7) . ?
N1 C2 1.331(7) . ?
N1 N2 1.341(6) . ?
N2 C4 1.358(7) . ?
N2 H2 0.8600 . ?
N3 C12 1.314(7) . ?
N3 N4 1.353(6) . ?
N4 C14 1.361(7) . ?
N4 H4 0.8600 . ?
C1 C2 1.492(8) . ?
C2 C3 1.390(8) . ?
C3 C4 1.378(8) . ?
C3 H3 0.9300 . ?
C4 C5 1.477(8) . ?
C5 C6 1.370(9) . ?
C5 C10 1.378(9) . ?
C6 C7 1.386(10) . ?
C6 H6 0.9300 . ?
C7 C8 1.374(12) . ?
C7 H7 0.9300 . ?
C8 C9 1.362(12) . ?
C8 H8 0.9300 . ?
C9 C10 1.387(10) . ?
C9 H9 0.9300 . ?
C10 H10 0.9300 . ?
C11 C12 1.472(8) . ?
C12 C13 1.399(8) . ?
C13 C14 1.376(8) . ?
C13 H13 0.9300 . ?
C14 C15 1.476(9) . ?
C15 C16 1.360(9) . ?
C15 C20 1.382(10) . ?
C16 C17 1.398(10) . ?
C16 H16 0.9300 . ?
C17 C18 1.364(12) . ?
C17 H17 0.9300 . ?
C18 C19 1.336(12) . ?
C18 H18 0.9300 . ?
C19 C20 1.385(11) . ?
C19 H19 0.9300 . ?
C20 H20 0.9300 . ?

loop_
_geom_hbond_atom_site_label_D
_geom_hbond_atom_site_label_H
_geom_hbond_atom_site_label_A
_geom_hbond_distance_DH
_geom_hbond_distance_HA
_geom_hbond_distance_DA
_geom_hbond_angle_DHA
_geom_hbond_site_symmetry_A
N2 H2 O2 0.86 2.02 2.765(6) 144.8 1_655
N4 H4 O4 0.86 1.82 2.673(6) 172.8 1_455

loop_
_geom_torsion_atom_site_label_1
_geom_torsion_atom_site_label_2
_geom_torsion_atom_site_label_3
_geom_torsion_atom_site_label_4
_geom_torsion
_geom_torsion_site_symmetry_1
_geom_torsion_site_symmetry_2
_geom_torsion_site_symmetry_3
_geom_torsion_site_symmetry_4
_geom_torsion_publ_flag
O3 Zn1 O1 C1 -98.5(5) 3_666 . . . ?
O1 Zn1 O1 C1 178.6(6) 3_566 . . . ?
N3 Zn1 O1 C1 93.2(5) . . . . ?
N1 Zn1 O1 C1 -4.5(4) . . . . ?
O3 Zn1 O1 Zn1 82.9(2) 3_666 . . 3_566 ?
O1 Zn1 O1 Zn1 0.0 3_566 . . 3_566 ?
N3 Zn1 O1 Zn1 -85.4(2) . . . 3_566 ?
N1 Zn1 O1 Zn1 176.9(2) . . . 3_566 ?
O3 Zn1 N1 C2 129.6(4) 3_666 . . . ?
O1 Zn1 N1 C2 11.1(6) 3_566 . . . ?
N3 Zn1 N1 C2 -100.8(4) . . . . ?
O1 Zn1 N1 C2 6.2(4) . . . . ?
O3 Zn1 N1 N2 -65.7(6) 3_666 . . . ?
O1 Zn1 N1 N2 175.9(5) 3_566 . . . ?
N3 Zn1 N1 N2 64.0(6) . . . . ?
O1 Zn1 N1 N2 170.9(6) . . . . ?
C2 N1 N2 C4 0.0(7) . . . . ?
Zn1 N1 N2 C4 -165.8(5) . . . . ?
O3 Zn1 N3 C12 33.9(6) 3_666 . . . ?
O1 Zn1 N3 C12 132.7(5) 3_566 . . . ?
N1 Zn1 N3 C12 -80.1(5) . . . . ?
O1 Zn1 N3 C12 -157.6(5) . . . . ?
O3 Zn1 N3 N4 -136.3(4) 3_666 . . . ?
O1 Zn1 N3 N4 -37.5(5) 3_566 . . . ?
N1 Zn1 N3 N4 109.7(5) . . . . ?
O1 Zn1 N3 N4 32.1(5) . . . . ?
C12 N3 N4 C14 0.6(7) . . . . ?
Zn1 N3 N4 C14 172.3(4) . . . . ?
Zn1 O1 C1 O2 2.1(10) 3_566 . . . ?
Zn1 O1 C1 O2 -176.1(5) . . . . ?
Zn1 O1 C1 C2 -179.6(4) 3_566 . . . ?
Zn1 O1 C1 C2 2.1(7) . . . . ?
N2 N1 C2 C3 1.2(7) . . . . ?
Zn1 N1 C2 C3 170.5(4) . . . . ?
N2 N1 C2 C1 -176.7(5) . . . . ?
Zn1 N1 C2 C1 -7.4(7) . . . . ?
O2 C1 C2 N1 -178.2(6) . . . . ?
O1 C1 C2 N1 3.4(8) . . . . ?
O2 C1 C2 C3 4.4(11) . . . . ?
O1 C1 C2 C3 -173.9(7) . . . . ?
N1 C2 C3 C4 -1.9(8) . . . . ?
C1 C2 C3 C4 175.6(6) . . . . ?
N1 N2 C4 C3 -1.2(7) . . . . ?
N1 N2 C4 C5 177.9(6) . . . . ?
C2 C3 C4 N2 1.8(7) . . . . ?
C2 C3 C4 C5 -177.2(7) . . . . ?
N2 C4 C5 C6 154.3(7) . . . . ?
C3 C4 C5 C6 -26.9(12) . . . . ?
N2 C4 C5 C10 -28.7(11) . . . . ?
C3 C4 C5 C10 150.1(8) . . . . ?
C10 C5 C6 C7 0.8(12) . . . . ?
C4 C5 C6 C7 177.8(7) . . . . ?
C5 C6 C7 C8 -0.1(13) . . . . ?
C6 C7 C8 C9 -0.6(15) . . . . ?
C7 C8 C9 C10 0.6(15) . . . . ?
C6 C5 C10 C9 -0.9(12) . . . . ?
C4 C5 C10 C9 -177.8(7) . . . . ?
C8 C9 C10 C5 0.2(14) . . . . ?
Zn1 O3 C11 O4 30.6(9) 3_666 . . . ?
Zn1 O3 C11 C12 -144.4(4) 3_666 . . . ?
N4 N3 C12 C13 -1.0(7) . . . . ?
Zn1 N3 C12 C13 -172.9(4) . . . . ?
N4 N3 C12 C11 173.0(5) . . . . ?
Zn1 N3 C12 C11 1.1(8) . . . . ?
O4 C11 C12 N3 -169.7(6) . . . . ?
O3 C11 C12 N3 5.6(9) . . . . ?
O4 C11 C12 C13 3.2(11) . . . . ?
O3 C11 C12 C13 178.4(6) . . . . ?
N3 C12 C13 C14 1.0(8) . . . . ?
C11 C12 C13 C14 -172.4(6) . . . . ?
N3 N4 C14 C13 0.0(7) . . . . ?
N3 N4 C14 C15 -177.7(6) . . . . ?
C12 C13 C14 N4 -0.6(8) . . . . ?
C12 C13 C14 C15 176.8(7) . . . . ?
N4 C14 C15 C16 -36.7(11) . . . . ?
C13 C14 C15 C16 146.3(8) . . . . ?
N4 C14 C15 C20 146.7(7) . . . . ?
C13 C14 C15 C20 -30.3(12) . . . . ?
C20 C15 C16 C17 -1.9(13) . . . . ?
C14 C15 C16 C17 -178.5(7) . . . . ?
C15 C16 C17 C18 -0.2(14) . . . . ?
C16 C17 C18 C19 3.5(15) . . . . ?
C17 C18 C19 C20 -4.8(16) . . . . ?
C16 C15 C20 C19 0.8(13) . . . . ?
C14 C15 C20 C19 177.4(8) . . . . ?
C18 C19 C20 C15 2.6(16) . . . . ?
